data_4303563
loop_
_publ_author_name
'Haiyang He'
'Jennifer E. Morley'
'Brendan Twamley'
'Ryan H. Groeneman'
'Dejan-Kre\<simir Bu\<c\<ar'
'Leonard R. MacGillivray'
'Paul D. Benny'

_publ_contact_author 'Benny, Paul'
_publ_contact_author_address
;Department of Chemistry
Washington State University
Pullman, WA 99164-4630 
USA
;
_publ_contact_author_email bennyp@wsu.edu
_publ_contact_author_phone '509 335-3858'
_publ_section_title
;
Investigation of the Coordination Interactions of
S-(Pyridin-2-ylmethyl)-l-Cysteine Ligands with M(CO)3+ (M = Re, 99mTc)
;
_journal_name_full 'Inorganic Chemistry'
_journal_page_first 10625
_journal_page_last 10634
_journal_paper_doi 10.1021/ic901159r
_journal_volume 48
_journal_year 2009
_chemical_absolute_configuration ad
_chemical_formula_moiety 'C12 H12 N2 O5 Re S, C2 F3 O2'
_chemical_formula_sum 'C14 H12 F3 N2 O7 Re S'
_chemical_formula_weight 595.52
_chemical_name_common '[C12H12N2O5ReS][C2F3O2]'
_space_group_IT_number 19
_symmetry_cell_setting orthorhombic
_symmetry_Int_Tables_number 19
_symmetry_space_group_name_Hall 'P 2ac 2ab'
_symmetry_space_group_name_H-M 'P 21 21 21'
_atom_sites_solution_hydrogens geom
_atom_sites_solution_primary direct
_atom_sites_solution_secondary difmap
_audit_creation_method SHELXL-97
_cell_angle_alpha 90.00
_cell_angle_beta 90.00
_cell_angle_gamma 90.00
_cell_formula_units_Z 4
_cell_length_a 8.2755(3)
_cell_length_b 10.7053(4)
_cell_length_c 20.7099(7)
_cell_measurement_reflns_used 9287
_cell_measurement_temperature 90(2)
_cell_measurement_theta_max 30.01
_cell_measurement_theta_min 2.65
_cell_volume 1834.73(11)
_computing_cell_refinement 'SAINT+  v. 7.23a (Bruker, 2006)'
_computing_data_collection 'SMART v. 5.632 (Bruker, 2006)'
_computing_data_reduction 'SAINT+  v. 7.23a (Bruker, 2006)'
_computing_molecular_graphics 'XP, SHELXTL  v. 6.14 (Bruker, 2003)'
_computing_publication_material 'XCIF, SHELXTL, v. 6.14 (Bruker, 2003)'
_computing_structure_refinement 'XL, SHELXTL  v. 6.14 (Bruker, 2003)'
_computing_structure_solution 'XS, SHELXTL  v. 6.14 (Bruker, 2003)'
_diffrn_ambient_temperature 90(2)
_diffrn_detector_area_resol_mean 8.3
_diffrn_measured_fraction_theta_full 1.000
_diffrn_measured_fraction_theta_max 1.000
_diffrn_measurement_device_type 'Bruker/Siemens SMART APEX'
_diffrn_measurement_method '\w scans'
_diffrn_radiation_monochromator graphite
_diffrn_radiation_probe x-ray
_diffrn_radiation_type MoK\a
_diffrn_radiation_wavelength 0.71073
_diffrn_reflns_av_R_equivalents 0.0288
_diffrn_reflns_av_sigmaI/netI 0.0251
_diffrn_reflns_limit_h_max 10
_diffrn_reflns_limit_h_min -10
_diffrn_reflns_limit_k_max 13
_diffrn_reflns_limit_k_min -13
_diffrn_reflns_limit_l_max 26
_diffrn_reflns_limit_l_min -26
_diffrn_reflns_number 27139
_diffrn_reflns_theta_full 27.50
_diffrn_reflns_theta_max 27.50
_diffrn_reflns_theta_min 1.97
_diffrn_source 'normal-focus sealed tube'
_diffrn_source_type 'Bruker SMART APEX'
_exptl_absorpt_coefficient_mu 6.807
_exptl_absorpt_correction_T_max 0.439
_exptl_absorpt_correction_T_min 0.242
_exptl_absorpt_correction_type multi-scan
_exptl_absorpt_process_details 'SADABS-2007/4 (Bruker, 2007)'
_exptl_crystal_colour colorless
_exptl_crystal_density_diffrn 2.156
_exptl_crystal_density_method 'not measured'
_exptl_crystal_description block
_exptl_crystal_F_000 1136
_exptl_crystal_size_max 0.30
_exptl_crystal_size_mid 0.18
_exptl_crystal_size_min 0.12
_refine_diff_density_max 1.485
_refine_diff_density_min -0.711
_refine_diff_density_rms 0.084
_refine_ls_abs_structure_details 'Flack H D (1983), Acta Cryst. A39, 876-881'
_refine_ls_abs_structure_Flack -0.011(6)
_refine_ls_extinction_method none
_refine_ls_goodness_of_fit_ref 1.034
_refine_ls_hydrogen_treatment mixed
_refine_ls_matrix_type full
_refine_ls_number_parameters 259
_refine_ls_number_reflns 4216
_refine_ls_number_restraints 0
_refine_ls_restrained_S_all 1.034
_refine_ls_R_factor_all 0.0177
_refine_ls_R_factor_gt 0.0162
_refine_ls_shift/su_max 0.001
_refine_ls_shift/su_mean 0.000
_refine_ls_structure_factor_coef Fsqd
_refine_ls_weighting_details 'calc w=1/[\s^2^(Fo^2^)+(0.0128P)^2^+0.6133P] where P=(Fo^2^+2Fc^2^)/3'
_refine_ls_weighting_scheme calc
_refine_ls_wR_factor_gt 0.0365
_refine_ls_wR_factor_ref 0.0371
_reflns_number_gt 4022
_reflns_number_total 4216
_reflns_threshold_expression I>2\s(I)
_cod_data_source_file ic901159r_si_002_2.cif
_cod_data_source_block 2a
_cod_database_code 4303563

loop_
_symmetry_equiv_pos_as_xyz
'x, y, z'
'-x+1/2, -y, z+1/2'
'-x, y+1/2, -z+1/2'
'x+1/2, -y+1/2, -z'

loop_
_atom_site_label
_atom_site_type_symbol
_atom_site_fract_x
_atom_site_fract_y
_atom_site_fract_z
_atom_site_U_iso_or_equiv
_atom_site_adp_type
_atom_site_occupancy
_atom_site_symmetry_multiplicity
_atom_site_calc_flag
_atom_site_refinement_flags
_atom_site_disorder_assembly
_atom_site_disorder_group
C1 C 0.6033(4) 0.4501(3) 0.07385(16) 0.0210(7) Uani 1 1 d . . .
C2 C 0.5711(4) 0.4937(3) 0.20100(17) 0.0219(8) Uani 1 1 d . . .
C3 C 0.7490(5) 0.3040(3) 0.15815(13) 0.0203(6) Uani 1 1 d . . .
C5 C 0.6668(4) 0.7665(3) 0.14279(16) 0.0206(7) Uani 1 1 d . . .
H5 H 0.5826 0.7383 0.1704 0.025 Uiso 1 1 calc R . .
C6 C 0.6761(4) 0.8923(3) 0.12846(16) 0.0229(7) Uani 1 1 d . . .
H6 H 0.6008 0.9495 0.1465 0.027 Uiso 1 1 calc R . .
C7 C 0.7964(4) 0.9338(3) 0.08755(16) 0.0231(7) Uani 1 1 d . . .
H7 H 0.8040 1.0197 0.0763 0.028 Uiso 1 1 calc R . .
C8 C 0.9053(4) 0.8482(3) 0.06324(16) 0.0199(7) Uani 1 1 d . . .
H8 H 0.9895 0.8749 0.0353 0.024 Uiso 1 1 calc R . .
C9 C 0.8917(3) 0.7240(3) 0.07962(14) 0.0149(6) Uani 1 1 d . . .
C10 C 1.0116(4) 0.6338(3) 0.05039(14) 0.0166(6) Uani 1 1 d . . .
H10A H 1.1217 0.6673 0.0573 0.020 Uiso 1 1 calc R . .
H10B H 0.9929 0.6306 0.0032 0.020 Uiso 1 1 calc R . .
C11 C 1.1484(4) 0.4815(3) 0.14815(14) 0.0178(6) Uani 1 1 d . . .
H11A H 1.1708 0.3949 0.1625 0.021 Uiso 1 1 calc R . .
H11B H 1.2511 0.5172 0.1321 0.021 Uiso 1 1 calc R . .
C12 C 1.0931(3) 0.5571(3) 0.20613(15) 0.0149(6) Uani 1 1 d . . .
H12 H 1.1619 0.5304 0.2434 0.018 Uiso 1 1 calc R . .
C14 C 1.1106(4) 0.6984(3) 0.20063(14) 0.0162(6) Uani 1 1 d . . .
C15 C 0.2702(4) 0.0004(2) 0.10279(14) 0.0192(7) Uani 1 1 d . . .
C16 C 0.2602(6) 0.1446(3) 0.09858(15) 0.0288(7) Uani 1 1 d . . .
F1 F 0.1081(3) 0.1813(2) 0.11113(13) 0.0469(7) Uani 1 1 d . . .
F2 F 0.3536(3) 0.2004(2) 0.14256(14) 0.0450(6) Uani 1 1 d . . .
F3 F 0.2963(3) 0.1892(2) 0.04135(12) 0.0549(8) Uani 1 1 d . . .
N4 N 0.7737(3) 0.6811(2) 0.11892(11) 0.0157(6) Uani 1 1 d . . .
N13 N 0.9240(3) 0.5240(3) 0.22313(14) 0.0167(6) Uani 1 1 d . . .
O1 O 0.5077(3) 0.4311(2) 0.03478(11) 0.0272(5) Uani 1 1 d . . .
O2 O 0.4626(3) 0.4988(3) 0.23532(12) 0.0336(6) Uani 1 1 d . . .
O3 O 0.7417(4) 0.19705(18) 0.16449(10) 0.0266(5) Uani 1 1 d . . .
O4 O 1.2424(3) 0.73083(17) 0.17010(9) 0.0201(4) Uani 1 1 d . . .
H4 H 1.2478 0.8091 0.1681 0.030 Uiso 1 1 calc R . .
O5 O 1.0137(3) 0.76850(19) 0.22560(10) 0.0178(5) Uani 1 1 d . . .
O6 O 0.2803(3) -0.0581(2) 0.05249(10) 0.0259(6) Uani 1 1 d . . .
O7 O 0.2617(3) -0.03887(18) 0.16033(9) 0.0229(4) Uani 1 1 d . . .
Re1 Re 0.752359(17) 0.480807(9) 0.143345(4) 0.01426(4) Uani 1 1 d . . .
S1 S 1.00489(9) 0.47591(7) 0.08150(4) 0.01738(15) Uani 1 1 d . . .
H13A H 0.917(4) 0.464(3) 0.2497(17) 0.021 Uiso 1 1 d . . .
H13B H 0.878(4) 0.582(3) 0.2454(17) 0.021 Uiso 1 1 d . . .

loop_
_atom_site_aniso_label
_atom_site_aniso_U_11
_atom_site_aniso_U_22
_atom_site_aniso_U_33
_atom_site_aniso_U_23
_atom_site_aniso_U_13
_atom_site_aniso_U_12
C1 0.0207(16) 0.0178(16) 0.0244(17) 0.0074(14) 0.0001(14) -0.0026(13)
C2 0.0194(16) 0.023(2) 0.0232(18) 0.0059(16) -0.0067(14) 0.0001(14)
C3 0.0188(13) 0.0244(15) 0.0178(13) 0.0017(10) -0.006(2) -0.004(2)
C5 0.0159(15) 0.0267(17) 0.0193(17) 0.0005(14) -0.0003(14) 0.0022(13)
C6 0.0250(16) 0.0219(17) 0.0218(18) -0.0013(14) -0.0042(14) 0.0052(14)
C7 0.0313(19) 0.0166(14) 0.0216(16) 0.0017(13) -0.0053(13) -0.0007(12)
C8 0.0191(16) 0.0202(16) 0.0205(17) 0.0013(13) -0.0003(13) -0.0053(12)
C9 0.0155(14) 0.0208(15) 0.0085(14) 0.0001(12) -0.0029(12) -0.0025(12)
C10 0.0142(15) 0.0211(16) 0.0147(15) 0.0033(12) 0.0012(12) -0.0014(12)
C11 0.0156(14) 0.0177(15) 0.0201(15) -0.0019(13) -0.0027(12) 0.0040(12)
C12 0.0140(14) 0.0148(14) 0.0158(15) 0.0014(12) -0.0004(12) 0.0003(12)
C14 0.0169(15) 0.0183(16) 0.0134(15) -0.0004(12) -0.0046(12) -0.0027(12)
C15 0.0146(18) 0.0194(14) 0.0234(15) -0.0021(11) 0.0016(13) -0.0013(13)
C16 0.034(2) 0.0252(15) 0.0272(16) 0.0004(12) 0.004(2) -0.002(2)
F1 0.0373(14) 0.0248(12) 0.079(2) -0.0028(13) -0.0026(13) 0.0110(11)
F2 0.0472(14) 0.0227(12) 0.0652(18) -0.0063(13) -0.0208(14) -0.0076(10)
F3 0.081(2) 0.0341(12) 0.0493(15) 0.0160(11) 0.0080(13) -0.0117(12)
N4 0.0170(16) 0.0184(11) 0.0117(10) -0.0016(9) -0.0032(11) 0.0006(12)
N13 0.0154(13) 0.0155(14) 0.0192(15) 0.0058(13) -0.0007(11) -0.0013(11)
O1 0.0290(13) 0.0297(13) 0.0231(12) 0.0073(11) -0.0117(11) -0.0103(11)
O2 0.0177(12) 0.0569(19) 0.0263(13) 0.0100(13) 0.0018(10) -0.0022(12)
O3 0.0325(13) 0.0189(11) 0.0284(11) 0.0041(8) -0.0055(14) -0.0055(16)
O4 0.0200(10) 0.0164(9) 0.0239(10) 0.0008(7) 0.0033(13) -0.0016(14)
O5 0.0181(11) 0.0163(11) 0.0190(11) -0.0027(9) -0.0012(9) 0.0021(9)
O6 0.0308(16) 0.0262(11) 0.0206(11) -0.0039(9) 0.0023(10) 0.0031(11)
O7 0.0305(12) 0.0189(10) 0.0192(10) -0.0009(7) 0.0045(12) -0.0050(14)
Re1 0.01377(5) 0.01532(6) 0.01368(5) 0.00245(4) -0.00143(7) -0.00192(8)
S1 0.0180(4) 0.0178(3) 0.0163(4) -0.0030(3) -0.0008(3) 0.0005(3)

loop_
_atom_type_symbol
_atom_type_description
_atom_type_scat_dispersion_real
_atom_type_scat_dispersion_imag
_atom_type_scat_source
C C 0.0033 0.0016 'International Tables Vol C Tables 4.2.6.8 and 6.1.1.4'
H H 0.0000 0.0000 'International Tables Vol C Tables 4.2.6.8 and 6.1.1.4'
N N 0.0061 0.0033 'International Tables Vol C Tables 4.2.6.8 and 6.1.1.4'
O O 0.0106 0.0060 'International Tables Vol C Tables 4.2.6.8 and 6.1.1.4'
S S 0.1246 0.1234 'International Tables Vol C Tables 4.2.6.8 and 6.1.1.4'
Re Re -1.0185 7.2310 'International Tables Vol C Tables 4.2.6.8 and 6.1.1.4'
F F 0.0171 0.0103 'International Tables Vol C Tables 4.2.6.8 and 6.1.1.4'

loop_
_geom_angle_atom_site_label_1
_geom_angle_atom_site_label_2
_geom_angle_atom_site_label_3
_geom_angle
_geom_angle_site_symmetry_1
_geom_angle_site_symmetry_3
_geom_angle_publ_flag
O1 C1 Re1 176.3(3) . . ?
O2 C2 Re1 178.6(3) . . ?
O3 C3 Re1 176.5(3) . . ?
N4 C5 C6 122.6(3) . . ?
N4 C5 H5 118.7 . . ?
C6 C5 H5 118.7 . . ?
C7 C6 C5 119.1(3) . . ?
C7 C6 H6 120.5 . . ?
C5 C6 H6 120.5 . . ?
C6 C7 C8 118.7(3) . . ?
C6 C7 H7 120.6 . . ?
C8 C7 H7 120.6 . . ?
C9 C8 C7 119.8(3) . . ?
C9 C8 H8 120.1 . . ?
C7 C8 H8 120.1 . . ?
N4 C9 C8 122.4(3) . . ?
N4 C9 C10 119.9(3) . . ?
C8 C9 C10 117.7(3) . . ?
C9 C10 S1 115.7(2) . . ?
C9 C10 H10A 108.3 . . ?
S1 C10 H10A 108.3 . . ?
C9 C10 H10B 108.3 . . ?
S1 C10 H10B 108.3 . . ?
H10A C10 H10B 107.4 . . ?
C12 C11 S1 114.8(2) . . ?
C12 C11 H11A 108.6 . . ?
S1 C11 H11A 108.6 . . ?
C12 C11 H11B 108.6 . . ?
S1 C11 H11B 108.6 . . ?
H11A C11 H11B 107.5 . . ?
N13 C12 C11 110.1(3) . . ?
N13 C12 C14 110.1(2) . . ?
C11 C12 C14 116.2(3) . . ?
N13 C12 H12 106.6 . . ?
C11 C12 H12 106.6 . . ?
C14 C12 H12 106.6 . . ?
O5 C14 O4 126.3(3) . . ?
O5 C14 C12 121.3(3) . . ?
O4 C14 C12 112.3(3) . . ?
O6 C15 O7 129.7(3) . . ?
O6 C15 C16 117.9(3) . . ?
O7 C15 C16 112.4(2) . . ?
F3 C16 F2 108.7(3) . . ?
F3 C16 F1 106.3(3) . . ?
F2 C16 F1 106.2(3) . . ?
F3 C16 C15 113.7(3) . . ?
F2 C16 C15 112.1(3) . . ?
F1 C16 C15 109.3(3) . . ?
C9 N4 C5 117.3(3) . . ?
C9 N4 Re1 121.7(2) . . ?
C5 N4 Re1 121.0(2) . . ?
C12 N13 Re1 118.3(2) . . ?
C12 N13 H13A 113(2) . . ?
Re1 N13 H13A 106(2) . . ?
C12 N13 H13B 112(2) . . ?
Re1 N13 H13B 105(2) . . ?
H13A N13 H13B 100(3) . . ?
C14 O4 H4 109.5 . . ?
C3 Re1 C2 87.74(16) . . ?
C3 Re1 C1 86.66(14) . . ?
C2 Re1 C1 88.65(14) . . ?
C3 Re1 N4 174.46(13) . . ?
C2 Re1 N4 97.74(13) . . ?
C1 Re1 N4 92.62(11) . . ?
C3 Re1 N13 95.48(13) . . ?
C2 Re1 N13 91.26(13) . . ?
C1 Re1 N13 177.85(12) . . ?
N4 Re1 N13 85.26(10) . . ?
C3 Re1 S1 94.28(13) . . ?
C2 Re1 S1 172.42(10) . . ?
C1 Re1 S1 98.75(10) . . ?
N4 Re1 S1 80.39(7) . . ?
N13 Re1 S1 81.29(7) . . ?
C10 S1 C11 102.67(14) . . ?
C10 S1 Re1 101.08(10) . . ?
C11 S1 Re1 99.15(10) . . ?

loop_
_geom_bond_atom_site_label_1
_geom_bond_atom_site_label_2
_geom_bond_distance
_geom_bond_site_symmetry_2
_geom_bond_publ_flag
C1 O1 1.150(4) . ?
C1 Re1 1.924(3) . ?
C2 O2 1.146(4) . ?
C2 Re1 1.922(3) . ?
C3 O3 1.154(3) . ?
C3 Re1 1.918(3) . ?
C5 N4 1.365(4) . ?
C5 C6 1.381(5) . ?
C5 H5 0.9500 . ?
C6 C7 1.380(5) . ?
C6 H6 0.9500 . ?
C7 C8 1.381(4) . ?
C7 H7 0.9500 . ?
C8 C9 1.377(4) . ?
C8 H8 0.9500 . ?
C9 N4 1.352(4) . ?
C9 C10 1.511(4) . ?
C10 S1 1.809(3) . ?
C10 H10A 0.9900 . ?
C10 H10B 0.9900 . ?
C11 C12 1.519(4) . ?
C11 S1 1.822(3) . ?
C11 H11A 0.9900 . ?
C11 H11B 0.9900 . ?
C12 N13 1.486(4) . ?
C12 C14 1.524(4) . ?
C12 H12 1.0000 . ?
C14 O5 1.214(4) . ?
C14 O4 1.308(4) . ?
C15 O6 1.218(3) . ?
C15 O7 1.265(3) . ?
C15 C16 1.549(4) . ?
C16 F3 1.312(4) . ?
C16 F2 1.336(4) . ?
C16 F1 1.344(5) . ?
N4 Re1 2.210(2) . ?
N13 Re1 2.227(3) . ?
N13 H13A 0.85(4) . ?
N13 H13B 0.86(4) . ?
O4 H4 0.8400 . ?
Re1 S1 2.4516(8) . ?

loop_
_geom_hbond_atom_site_label_D
_geom_hbond_atom_site_label_H
_geom_hbond_atom_site_label_A
_geom_hbond_distance_DH
_geom_hbond_distance_HA
_geom_hbond_distance_DA
_geom_hbond_angle_DHA
_geom_hbond_site_symmetry_A
O4 H4 O7 0.84 1.64 2.479(3) 177 1_665
N13 H13A O5 0.85(4) 2.23(4) 2.979(4) 148(3) 3_745
N13 H13A O7 0.85(4) 2.38(3) 2.939(3) 124(3) 3_655
